data_1513544
loop_
_publ_author_name
'Jiang, Jiu-Long'
'Yao, Ming'
'Lu, Chong-Dao'

_publ_section_title
;
 Efficient synthesis of \a-quaternary \a-hydroxy-\b-amino esters via silyl
 glyoxylate-mediated three-component reactions.
;
_journal_issue 1
_journal_name_full 'Organic letters'
_journal_page_first 318
_journal_page_last 321
_journal_paper_doi 10.1021/ol403388w
_journal_volume 16
_journal_year 2014
_chemical_absolute_configuration syn
_chemical_formula_sum 'C29 H45 N O4 S Si'
_chemical_formula_weight 531.81
_chemical_name_systematic
; 
 ? 
;
_space_group_IT_number 4
_symmetry_cell_setting monoclinic
_symmetry_space_group_name_Hall 'P 2yb'
_symmetry_space_group_name_H-M 'P 1 21 1'
_atom_sites_solution_hydrogens geom
_atom_sites_solution_primary direct
_atom_sites_solution_secondary difmap
_audit_creation_method SHELXL-97
_cell_angle_alpha 90.00
_cell_angle_beta 90.270(3)
_cell_angle_gamma 90.00
_cell_formula_units_Z 4
_cell_length_a 14.824(3)
_cell_length_b 11.994(3)
_cell_length_c 17.503(4)
_cell_measurement_reflns_used 828
_cell_measurement_temperature 153(2)
_cell_measurement_theta_max 16.37
_cell_measurement_theta_min 2.47
_cell_volume 3112.0(12)
_computing_cell_refinement 'Bruker SAINT'
_computing_data_collection 'Bruker APEX2'
_computing_data_reduction 'Bruker SAINT'
_computing_molecular_graphics 'Bruker SHELXTL'
_computing_publication_material 'Bruker SHELXTL'
_computing_structure_refinement 'SHELXL-97 (Sheldrick, 1997)'
_computing_structure_solution 'SHELXS-97 (Sheldrick, 1990)'
_diffrn_ambient_temperature 153(2)
_diffrn_measured_fraction_theta_full 0.993
_diffrn_measured_fraction_theta_max 0.993
_diffrn_measurement_device_type 'CCD area detector'
_diffrn_measurement_method 'phi and omega scans'
_diffrn_radiation_monochromator graphite
_diffrn_radiation_source 'fine-focus sealed tube'
_diffrn_radiation_type MoK\a
_diffrn_radiation_wavelength 0.71073
_diffrn_reflns_av_R_equivalents 0.1159
_diffrn_reflns_av_sigmaI/netI 0.2516
_diffrn_reflns_limit_h_max 11
_diffrn_reflns_limit_h_min -19
_diffrn_reflns_limit_k_max 15
_diffrn_reflns_limit_k_min -14
_diffrn_reflns_limit_l_max 21
_diffrn_reflns_limit_l_min -22
_diffrn_reflns_number 19146
_diffrn_reflns_theta_full 27.38
_diffrn_reflns_theta_max 27.38
_diffrn_reflns_theta_min 2.06
_exptl_absorpt_coefficient_mu 0.174
_exptl_absorpt_correction_T_max 0.9907
_exptl_absorpt_correction_T_min 0.9479
_exptl_absorpt_correction_type multi-scan
_exptl_absorpt_process_details sadabs
_exptl_crystal_colour colorless
_exptl_crystal_density_diffrn 1.135
_exptl_crystal_density_method 'not measured'
_exptl_crystal_description block
_exptl_crystal_F_000 1152
_exptl_crystal_size_max 0.31
_exptl_crystal_size_mid 0.19
_exptl_crystal_size_min 0.05
_refine_diff_density_max 0.964
_refine_diff_density_min -0.858
_refine_diff_density_rms 0.072
_refine_ls_abs_structure_details 'Flack H D (1983), Acta Cryst. A39, 876-881'
_refine_ls_abs_structure_Flack -0.07(15)
_refine_ls_extinction_coef 0.0023(5)
_refine_ls_extinction_expression Fc^*^=kFc[1+0.001xFc^2^\l^3^/sin(2\q)]^-1/4^
_refine_ls_extinction_method SHELXL
_refine_ls_goodness_of_fit_ref 0.951
_refine_ls_hydrogen_treatment mixed
_refine_ls_matrix_type full
_refine_ls_number_parameters 672
_refine_ls_number_reflns 11981
_refine_ls_number_restraints 1
_refine_ls_restrained_S_all 0.951
_refine_ls_R_factor_all 0.2318
_refine_ls_R_factor_gt 0.0883
_refine_ls_shift/su_max 0.096
_refine_ls_shift/su_mean 0.002
_refine_ls_structure_factor_coef Fsqd
_refine_ls_weighting_details 'calc w=1/[\s^2^(Fo^2^)+(0.0730P)^2^+0.0000P] where P=(Fo^2^+2Fc^2^)/3'
_refine_ls_weighting_scheme calc
_refine_ls_wR_factor_gt 0.1645
_refine_ls_wR_factor_ref 0.2266
_reflns_number_gt 4682
_reflns_number_total 11981
_reflns_threshold_expression >2sigma(I)
_cod_data_source_file ol403388w_si_002.cif
_cod_data_source_block 2
_cod_depositor_comments
;
The following automatic conversions were performed:

'_symmetry_cell_setting' value 'Monoclinic' changed to 'monoclinic'
according to
/usr/data/users/saulius/automatic-downloads/current/ACS/lib/dictionaries/cif_core.dic
dictionary named 'cif_core.dic' version 2.4.2 from 2011-04-26.

Automatic conversion script
Id: cif_fix_values 2281 2013-09-26 08:29:07Z andrius 
;
_cod_original_sg_symbol_H-M P2(1)
_cod_database_code 1513544

loop_
_symmetry_equiv_pos_as_xyz
'x, y, z'
'-x, y+1/2, -z'

loop_
_atom_site_label
_atom_site_type_symbol
_atom_site_fract_x
_atom_site_fract_y
_atom_site_fract_z
_atom_site_U_iso_or_equiv
_atom_site_adp_type
_atom_site_occupancy
_atom_site_symmetry_multiplicity
_atom_site_calc_flag
_atom_site_refinement_flags
C6 C 0.1171(5) 0.5398(6) 0.7709(4) 0.034(2) Uani 1 1 d .
H6 H 0.0650 0.5500 0.7420 0.040 Uiso 1 1 calc R
C1 C 0.8292(5) 0.4053(6) 0.7792(4) 0.0282(19) Uani 1 1 d .
C2 C 0.1559(5) 0.6839(6) 0.6365(4) 0.0289(19) Uani 1 1 d .
C3 C 0.1752(5) 0.4796(6) 0.6029(4) 0.030(2) Uani 1 1 d .
H3 H 0.1109 0.4697 0.6135 0.035 Uiso 1 1 calc R
C4 C 0.2019(5) 0.5501(6) 0.7369(4) 0.0278(18) Uani 1 1 d .
C5 C 0.0007(5) 0.7532(7) 0.6218(4) 0.036(2) Uani 1 1 d .
C7 C 0.9037(5) 0.3644(7) 0.6598(5) 0.035(2) Uani 1 1 d .
H7 H 0.9563 0.3471 0.6336 0.041 Uiso 1 1 calc R
C8 C 0.1854(5) 0.4999(6) 0.5183(4) 0.0276(18) Uani 1 1 d .
C9 C 0.7892(5) 0.3249(7) 0.9093(4) 0.032(2) Uani 1 1 d .
C10 C 0.7482(5) 0.7449(7) 0.8688(5) 0.039(2) Uani 1 1 d .
C11 C 0.8324(5) 0.4231(6) 0.8633(4) 0.030(2) Uani 1 1 d .
H11 H 0.8960 0.4283 0.8784 0.036 Uiso 1 1 calc R
C12 C 0.8386(6) 0.2154(7) 0.8870(4) 0.035(2) Uani 1 1 d .
C13 C 0.1244(6) 0.5783(7) 0.4003(5) 0.040(2) Uani 1 1 d .
H13 H 0.0772 0.6132 0.3745 0.048 Uiso 1 1 calc R
C14 C 0.2103(5) 0.5778(6) 0.6536(4) 0.0265(18) Uani 1 1 d .
C15 C 0.1173(6) 0.5519(6) 0.4776(4) 0.035(2) Uani 1 1 d .
H15 H 0.0643 0.5701 0.5029 0.042 Uiso 1 1 calc R
C16 C 0.8652(5) 0.3012(6) 1.0408(5) 0.035(2) Uani 1 1 d .
H16 H 0.9112 0.2608 1.0178 0.042 Uiso 1 1 calc R
C17 C 0.5604(6) 0.7185(7) 0.6072(5) 0.051(3) Uani 1 1 d .
H17A H 0.5630 0.7596 0.6542 0.077 Uiso 1 1 calc R
H17B H 0.5468 0.7685 0.5658 0.077 Uiso 1 1 calc R
H17C H 0.6175 0.6833 0.5982 0.077 Uiso 1 1 calc R
C18 C 0.7472(5) 0.4182(7) 0.7376(5) 0.037(2) Uani 1 1 d .
H18 H 0.6945 0.4367 0.7633 0.045 Uiso 1 1 calc R
C19 C 0.9919(5) 0.1381(7) 0.8770(4) 0.033(2) Uani 1 1 d .
C20 C 0.2620(6) 0.4731(7) 0.4791(5) 0.046(2) Uani 1 1 d .
H20 H 0.3091 0.4374 0.5045 0.055 Uiso 1 1 calc R
C21 C 0.2757(5) 0.5330(7) 0.7830(5) 0.040(2) Uani 1 1 d .
H21 H 0.3327 0.5399 0.7615 0.048 Uiso 1 1 calc R
C22 C 0.8223(6) 0.3751(7) 0.6211(5) 0.041(2) Uani 1 1 d .
H22 H 0.8201 0.3629 0.5687 0.049 Uiso 1 1 calc R
C23 C 0.8674(6) 0.3166(7) 1.1184(5) 0.049(2) Uani 1 1 d .
H23 H 0.9144 0.2859 1.1469 0.059 Uiso 1 1 calc R
C24 C 0.3794(6) 0.7991(7) 0.7002(5) 0.048(2) Uani 1 1 d .
H24A H 0.3198 0.8229 0.7137 0.072 Uiso 1 1 calc R
H24B H 0.4148 0.8627 0.6859 0.072 Uiso 1 1 calc R
H24C H 0.4072 0.7628 0.7432 0.072 Uiso 1 1 calc R
C25 C 0.7449(6) 0.4035(7) 0.6594(5) 0.039(2) Uani 1 1 d .
H25 H 0.6911 0.4127 0.6326 0.047 Uiso 1 1 calc R
C26 C 0.2584(6) 0.1644(6) 0.6348(5) 0.040(2) Uani 1 1 d .
C27 C 0.0199(5) 0.8137(7) 0.5485(5) 0.042(2) Uani 1 1 d .
H27A H 0.0714 0.8613 0.5554 0.063 Uiso 1 1 calc R
H27B H -0.0315 0.8580 0.5344 0.063 Uiso 1 1 calc R
H27C H 0.0321 0.7606 0.5089 0.063 Uiso 1 1 calc R
C28 C 0.9052(5) 0.3801(6) 0.7377(4) 0.034(2) Uani 1 1 d .
H28 H 0.9599 0.3734 0.7634 0.041 Uiso 1 1 calc R
C29 C 0.3493(5) 0.7726(7) 0.5272(4) 0.044(2) Uani 1 1 d .
H29A H 0.3292 0.7194 0.4898 0.066 Uiso 1 1 calc R
H29B H 0.4033 0.8082 0.5095 0.066 Uiso 1 1 calc R
H29C H 0.3032 0.8276 0.5348 0.066 Uiso 1 1 calc R
C30 C -0.0874(5) 0.6869(7) 0.6151(5) 0.044(2) Uani 1 1 d .
H30A H -0.0839 0.6371 0.5722 0.066 Uiso 1 1 calc R
H30B H -0.1369 0.7374 0.6078 0.066 Uiso 1 1 calc R
H30C H -0.0965 0.6446 0.6609 0.066 Uiso 1 1 calc R
C31 C 0.7974(5) 0.3433(6) 0.9962(4) 0.0295(19) Uani 1 1 d .
C32 C 0.1873(6) 0.4971(7) 0.8918(5) 0.041(2) Uani 1 1 d .
H32 H 0.1826 0.4791 0.9434 0.050 Uiso 1 1 calc R
C33 C 0.2709(7) 0.4986(8) 0.4013(6) 0.057(3) Uani 1 1 d .
H33 H 0.3234 0.4795 0.3755 0.068 Uiso 1 1 calc R
C34 C 0.1111(6) 0.5143(7) 0.8484(5) 0.036(2) Uani 1 1 d .
H34 H 0.0547 0.5088 0.8710 0.044 Uiso 1 1 calc R
C35 C 0.7332(6) 0.4196(10) 1.1110(5) 0.061(3) Uani 1 1 d .
H35 H 0.6878 0.4607 1.1344 0.074 Uiso 1 1 calc R
C36 C 0.0021(6) 0.8264(7) 0.6897(5) 0.046(2) Uani 1 1 d .
H36A H -0.0089 0.7827 0.7347 0.070 Uiso 1 1 calc R
H36B H -0.0439 0.8823 0.6847 0.070 Uiso 1 1 calc R
H36C H 0.0600 0.8618 0.6940 0.070 Uiso 1 1 calc R
C37 C 0.4862(5) 0.6289(7) 0.6124(5) 0.039(2) Uani 1 1 d .
C38 C 0.9827(6) 0.0851(7) 0.7987(5) 0.041(2) Uani 1 1 d .
H38A H 0.9246 0.0503 0.7941 0.062 Uiso 1 1 calc R
H38B H 1.0290 0.0300 0.7922 0.062 Uiso 1 1 calc R
H38C H 0.9887 0.1414 0.7600 0.062 Uiso 1 1 calc R
C39 C 0.2700(6) 0.5066(9) 0.8584(5) 0.056(3) Uani 1 1 d .
H39 H 0.3222 0.4950 0.8871 0.067 Uiso 1 1 calc R
C40 C 1.0813(6) 0.1944(8) 0.8846(5) 0.060(3) Uani 1 1 d .
H40A H 1.0876 0.2491 0.8449 0.090 Uiso 1 1 calc R
H40B H 1.1286 0.1401 0.8803 0.090 Uiso 1 1 calc R
H40C H 1.0853 0.2303 0.9335 0.090 Uiso 1 1 calc R
C41 C 0.6247(7) 0.1334(11) 0.7883(6) 0.091(4) Uani 1 1 d .
H41A H 0.6341 0.1853 0.7474 0.137 Uiso 1 1 calc R
H41B H 0.5685 0.0952 0.7806 0.137 Uiso 1 1 calc R
H41C H 0.6731 0.0802 0.7893 0.137 Uiso 1 1 calc R
C42 C 0.2022(7) 0.5517(8) 0.3635(6) 0.052(3) Uani 1 1 d .
H42 H 0.2088 0.5697 0.3122 0.063 Uiso 1 1 calc R
C43 C 0.4923(6) 0.5529(8) 0.5406(5) 0.055(3) Uani 1 1 d .
H43A H 0.5525 0.5243 0.5360 0.082 Uiso 1 1 calc R
H43B H 0.4773 0.5955 0.4958 0.082 Uiso 1 1 calc R
H43C H 0.4507 0.4920 0.5455 0.082 Uiso 1 1 calc R
C44 C 0.7306(6) 0.4032(8) 1.0339(5) 0.054(3) Uani 1 1 d .
H44 H 0.6830 0.4328 1.0058 0.064 Uiso 1 1 calc R
C45 C 0.8021(6) 0.3761(8) 1.1545(5) 0.050(2) Uani 1 1 d .
H45 H 0.8040 0.3869 1.2071 0.059 Uiso 1 1 calc R
C46 C 0.6324(7) 0.1207(10) 0.9708(7) 0.100(5) Uani 1 1 d .
H46A H 0.6936 0.0955 0.9751 0.151 Uiso 1 1 calc R
H46B H 0.5932 0.0577 0.9638 0.151 Uiso 1 1 calc R
H46C H 0.6159 0.1596 1.0167 0.151 Uiso 1 1 calc R
C47 C 0.5048(6) 0.5565(8) 0.6819(6) 0.062(3) Uani 1 1 d .
H47A H 0.5659 0.5299 0.6803 0.093 Uiso 1 1 calc R
H47B H 0.4641 0.4942 0.6819 0.093 Uiso 1 1 calc R
H47C H 0.4962 0.5996 0.7275 0.093 Uiso 1 1 calc R
C48 C 0.9762(7) 0.0523(7) 0.9405(5) 0.061(3) Uani 1 1 d .
H48A H 0.9853 0.0870 0.9894 0.091 Uiso 1 1 calc R
H48B H 1.0180 -0.0083 0.9348 0.091 Uiso 1 1 calc R
H48C H 0.9156 0.0244 0.9371 0.091 Uiso 1 1 calc R
C49 C 0.6598(6) 0.7093(8) 0.8329(6) 0.073(3) Uani 1 1 d .
H49A H 0.6135 0.7619 0.8460 0.110 Uiso 1 1 calc R
H49B H 0.6435 0.6368 0.8515 0.110 Uiso 1 1 calc R
H49C H 0.6661 0.7067 0.7784 0.110 Uiso 1 1 calc R
C50 C 0.5142(8) 0.2790(12) 0.8895(7) 0.093(4) Uani 1 1 d .
C51 C 0.7831(8) 0.8500(7) 0.8341(7) 0.091(4) Uani 1 1 d .
H51A H 0.7414 0.9096 0.8436 0.136 Uiso 1 1 calc R
H51B H 0.7898 0.8400 0.7800 0.136 Uiso 1 1 calc R
H51C H 0.8406 0.8680 0.8564 0.136 Uiso 1 1 calc R
C52 C 0.5050(9) 0.3465(15) 0.8116(10) 0.191(10) Uani 1 1 d .
H52A H 0.4425 0.3624 0.8018 0.286 Uiso 1 1 calc R
H52B H 0.5289 0.3028 0.7705 0.286 Uiso 1 1 calc R
H52C H 0.5379 0.4152 0.8155 0.286 Uiso 1 1 calc R
C53 C 0.2539(6) 0.1666(8) 0.7202(5) 0.060(3) Uani 1 1 d .
H53A H 0.2860 0.1038 0.7406 0.090 Uiso 1 1 calc R
H53B H 0.1920 0.1633 0.7360 0.090 Uiso 1 1 calc R
H53C H 0.2807 0.2343 0.7388 0.090 Uiso 1 1 calc R
C54 C 0.5056(8) 0.3524(12) 0.9590(8) 0.116(5) Uani 1 1 d .
H54A H 0.5481 0.4127 0.9557 0.174 Uiso 1 1 calc R
H54B H 0.5179 0.3093 1.0041 0.174 Uiso 1 1 calc R
H54C H 0.4455 0.3819 0.9615 0.174 Uiso 1 1 calc R
C55 C 0.7405(8) 0.7527(9) 0.9540(6) 0.089(4) Uani 1 1 d .
H55A H 0.7993 0.7646 0.9759 0.134 Uiso 1 1 calc R
H55B H 0.7156 0.6847 0.9736 0.134 Uiso 1 1 calc R
H55C H 0.7018 0.8139 0.9671 0.134 Uiso 1 1 calc R
C56 C 0.3502(7) 0.1881(10) 0.6053(6) 0.091(4) Uani 1 1 d .
H56A H 0.3727 0.2556 0.6280 0.137 Uiso 1 1 calc R
H56B H 0.3477 0.1966 0.5508 0.137 Uiso 1 1 calc R
H56C H 0.3898 0.1274 0.6180 0.137 Uiso 1 1 calc R
C57 C 0.2225(8) 0.0504(8) 0.6073(6) 0.090(4) Uani 1 1 d .
H57A H 0.2632 -0.0074 0.6234 0.135 Uiso 1 1 calc R
H57B H 0.2179 0.0504 0.5526 0.135 Uiso 1 1 calc R
H57C H 0.1640 0.0372 0.6289 0.135 Uiso 1 1 calc R
C58 C 0.4396(8) 0.1814(14) 0.8788(9) 0.152(7) Uani 1 1 d .
H58A H 0.4323 0.1422 0.9262 0.228 Uiso 1 1 calc R
H58B H 0.4593 0.1303 0.8401 0.228 Uiso 1 1 calc R
H58C H 0.3830 0.2138 0.8638 0.228 Uiso 1 1 calc R
N1 N 0.2226(4) 0.3765(5) 0.6267(3) 0.0284(15) Uani 1 1 d .
H1 H 0.2691 0.3769 0.6562 0.034 Uiso 1 1 calc R
N2 N 0.7884(4) 0.5286(5) 0.8846(3) 0.0308(17) Uani 1 1 d .
H2 H 0.7436 0.5324 0.9155 0.037 Uiso 1 1 calc R
O1 O 0.0916(4) 0.2367(5) 0.6291(4) 0.067(2) Uani 1 1 d .
O2 O 0.3026(3) 0.5954(4) 0.6347(3) 0.0266(13) Uani 1 1 d .
O3 O 0.1914(4) 0.7739(5) 0.6325(3) 0.0433(15) Uani 1 1 d .
O4 O 0.0681(3) 0.6620(4) 0.6312(3) 0.0319(13) Uani 1 1 d .
O5 O 0.9171(4) 0.6732(5) 0.8846(4) 0.073(2) Uani 1 1 d .
O6 O 0.6978(3) 0.3158(4) 0.8881(3) 0.0311(13) Uani 1 1 d .
O7 O 0.8010(4) 0.1302(5) 0.8726(3) 0.0475(16) Uani 1 1 d .
O8 O 0.9283(3) 0.2319(4) 0.8881(3) 0.0313(13) Uani 1 1 d .
S1 S 0.17846(15) 0.26050(17) 0.59169(13) 0.0424(6) Uani 1 1 d .
S2 S 0.83424(15) 0.63968(18) 0.84303(14) 0.0437(6) Uani 1 1 d .
Si1 Si 0.37279(15) 0.70019(18) 0.61856(13) 0.0331(6) Uani 1 1 d .
Si2 Si 0.6214(2) 0.2159(3) 0.8879(2) 0.0869(13) Uani 1 1 d .

loop_
_atom_site_aniso_label
_atom_site_aniso_U_11
_atom_site_aniso_U_22
_atom_site_aniso_U_33
_atom_site_aniso_U_23
_atom_site_aniso_U_13
_atom_site_aniso_U_12
C6 0.041(5) 0.033(5) 0.027(5) 0.005(4) 0.004(4) -0.009(4)
C1 0.036(5) 0.019(4) 0.030(5) 0.007(3) 0.004(4) -0.001(3)
C2 0.033(5) 0.022(5) 0.031(5) -0.005(4) -0.006(4) -0.002(4)
C3 0.035(5) 0.021(5) 0.033(5) 0.001(4) 0.002(4) 0.003(3)
C4 0.029(4) 0.025(4) 0.030(5) -0.007(4) -0.001(4) 0.008(3)
C5 0.038(5) 0.037(5) 0.034(5) -0.003(4) -0.008(4) 0.014(4)
C7 0.035(5) 0.036(5) 0.032(5) -0.003(4) 0.006(4) 0.005(4)
C8 0.033(5) 0.019(4) 0.031(5) 0.000(4) -0.005(4) -0.001(3)
C9 0.032(5) 0.038(5) 0.025(5) -0.002(4) 0.004(4) -0.002(4)
C10 0.038(5) 0.031(5) 0.048(6) -0.013(4) -0.002(4) 0.014(4)
C11 0.029(5) 0.029(5) 0.032(5) -0.003(4) -0.002(4) 0.002(3)
C12 0.037(5) 0.042(6) 0.028(5) 0.014(4) -0.001(4) 0.008(4)
C13 0.064(7) 0.027(5) 0.029(6) 0.001(4) -0.021(4) -0.004(4)
C14 0.025(4) 0.024(4) 0.031(5) 0.001(4) 0.005(3) 0.000(3)
C15 0.052(5) 0.021(4) 0.031(5) -0.003(4) -0.009(4) -0.002(4)
C16 0.045(5) 0.026(5) 0.034(5) -0.009(4) -0.014(4) 0.013(4)
C17 0.041(6) 0.056(6) 0.057(6) -0.001(5) 0.002(4) -0.011(5)
C18 0.035(5) 0.046(6) 0.030(5) 0.009(4) 0.008(4) 0.005(4)
C19 0.037(5) 0.031(5) 0.033(5) 0.000(4) 0.006(4) 0.013(4)
C20 0.043(6) 0.054(6) 0.040(6) 0.003(5) 0.004(5) -0.009(5)
C21 0.032(5) 0.057(6) 0.031(5) 0.002(4) 0.004(4) 0.010(4)
C22 0.047(6) 0.041(5) 0.035(5) -0.006(4) -0.003(4) 0.004(4)
C23 0.054(6) 0.048(6) 0.046(7) 0.010(5) -0.015(5) -0.001(5)
C24 0.037(5) 0.052(6) 0.055(6) -0.001(5) -0.013(4) -0.010(4)
C25 0.032(5) 0.049(6) 0.036(6) -0.005(4) 0.000(4) 0.008(4)
C26 0.053(6) 0.021(5) 0.047(6) -0.002(4) -0.002(5) 0.016(4)
C27 0.047(5) 0.032(5) 0.047(6) 0.002(4) -0.009(4) 0.030(4)
C28 0.032(5) 0.036(5) 0.034(5) 0.003(4) 0.001(4) -0.001(4)
C29 0.044(5) 0.039(5) 0.049(6) 0.007(5) -0.001(4) -0.004(4)
C30 0.029(5) 0.048(6) 0.055(6) -0.001(5) -0.013(4) 0.016(4)
C31 0.031(5) 0.030(5) 0.028(5) 0.004(4) 0.001(4) -0.001(4)
C32 0.046(6) 0.052(6) 0.027(5) -0.002(4) -0.003(4) 0.004(4)
C33 0.058(7) 0.071(7) 0.042(7) -0.011(6) 0.008(5) -0.023(6)
C34 0.036(5) 0.040(5) 0.034(6) -0.012(4) 0.005(4) -0.006(4)
C35 0.038(6) 0.118(9) 0.028(6) -0.017(5) 0.003(4) 0.025(6)
C36 0.050(6) 0.048(6) 0.041(6) -0.014(5) -0.009(4) 0.009(4)
C37 0.040(5) 0.035(5) 0.042(6) 0.000(5) 0.011(4) 0.000(4)
C38 0.043(5) 0.039(5) 0.043(6) -0.007(4) 0.001(4) 0.012(4)
C39 0.036(6) 0.104(9) 0.028(6) 0.012(5) -0.007(4) 0.005(5)
C40 0.046(6) 0.057(6) 0.077(8) -0.022(6) -0.007(5) 0.010(5)
C41 0.075(8) 0.128(11) 0.072(8) -0.048(8) -0.020(6) -0.006(8)
C42 0.064(7) 0.049(6) 0.044(6) 0.005(5) -0.014(5) -0.012(5)
C43 0.037(6) 0.045(6) 0.082(8) -0.020(5) 0.009(5) 0.003(4)
C44 0.041(6) 0.079(8) 0.041(6) -0.004(5) 0.000(5) 0.021(5)
C45 0.051(6) 0.074(7) 0.024(5) -0.001(5) 0.001(4) -0.009(5)
C46 0.043(7) 0.121(11) 0.137(11) 0.093(9) 0.010(7) 0.008(6)
C47 0.044(6) 0.066(7) 0.077(8) 0.022(6) 0.006(5) 0.029(5)
C48 0.086(8) 0.044(6) 0.053(7) 0.012(5) 0.002(5) 0.042(5)
C49 0.068(7) 0.050(6) 0.101(9) -0.015(6) -0.043(6) 0.024(5)
C50 0.072(9) 0.100(10) 0.106(11) 0.043(9) -0.008(7) -0.008(8)
C51 0.096(9) 0.024(6) 0.153(13) 0.004(7) 0.024(8) 0.009(6)
C52 0.067(9) 0.26(2) 0.241(19) 0.212(18) 0.013(10) 0.024(11)
C53 0.077(7) 0.054(7) 0.049(7) 0.014(5) 0.001(5) 0.022(5)
C54 0.067(9) 0.129(12) 0.152(14) -0.080(11) -0.007(8) 0.021(8)
C55 0.117(10) 0.080(8) 0.071(8) -0.034(7) -0.005(7) 0.054(7)
C56 0.075(8) 0.091(9) 0.108(10) 0.032(8) 0.040(7) 0.040(7)
C57 0.157(12) 0.032(7) 0.080(9) -0.010(6) -0.042(8) 0.027(7)
C58 0.049(8) 0.204(18) 0.203(17) 0.053(14) -0.031(9) -0.074(10)
N1 0.033(4) 0.018(3) 0.035(4) -0.001(3) -0.014(3) 0.007(3)
N2 0.034(4) 0.033(4) 0.025(4) 0.001(3) 0.016(3) 0.003(3)
O1 0.028(4) 0.051(4) 0.121(6) 0.014(4) 0.004(4) -0.003(3)
O2 0.022(3) 0.020(3) 0.037(3) 0.000(2) 0.002(2) 0.000(2)
O3 0.040(4) 0.026(4) 0.064(4) 0.001(3) -0.010(3) 0.004(3)
O4 0.032(3) 0.026(3) 0.037(3) 0.000(3) -0.007(2) 0.005(2)
O5 0.042(4) 0.047(4) 0.129(7) -0.013(4) -0.007(4) -0.001(3)
O6 0.016(3) 0.044(3) 0.033(3) 0.004(3) -0.004(2) -0.004(2)
O7 0.041(4) 0.029(4) 0.073(5) -0.003(3) -0.007(3) -0.011(3)
O8 0.022(3) 0.031(3) 0.041(4) -0.005(2) 0.000(2) 0.003(2)
S1 0.0555(15) 0.0227(11) 0.0486(15) -0.0013(11) -0.0198(11) 0.0054(10)
S2 0.0447(14) 0.0318(13) 0.0546(16) -0.0013(12) 0.0064(11) 0.0019(11)
Si1 0.0307(13) 0.0270(13) 0.0415(15) -0.0050(11) -0.0007(11) 0.0025(10)
Si2 0.0467(19) 0.107(3) 0.107(3) 0.075(2) -0.0299(17) -0.0354(18)

loop_
_atom_type_symbol
_atom_type_description
_atom_type_scat_dispersion_real
_atom_type_scat_dispersion_imag
_atom_type_scat_source
C C 0.0033 0.0016 'International Tables Vol C Tables 4.2.6.8 and 6.1.1.4'
H H 0.0000 0.0000 'International Tables Vol C Tables 4.2.6.8 and 6.1.1.4'
N N 0.0061 0.0033 'International Tables Vol C Tables 4.2.6.8 and 6.1.1.4'
O O 0.0106 0.0060 'International Tables Vol C Tables 4.2.6.8 and 6.1.1.4'
Si Si 0.0817 0.0704 'International Tables Vol C Tables 4.2.6.8 and 6.1.1.4'
S S 0.1246 0.1234 'International Tables Vol C Tables 4.2.6.8 and 6.1.1.4'

loop_
_geom_angle_atom_site_label_1
_geom_angle_atom_site_label_2
_geom_angle_atom_site_label_3
_geom_angle
C34 C6 C4 119.7(8)
C28 C1 C18 117.0(7)
C28 C1 C11 122.0(7)
C18 C1 C11 121.0(7)
O3 C2 O4 127.0(7)
O3 C2 C14 121.7(7)
O4 C2 C14 111.3(6)
N1 C3 C8 111.2(6)
N1 C3 C14 108.3(6)
C8 C3 C14 113.6(6)
C21 C4 C6 116.9(7)
C21 C4 C14 122.3(7)
C6 C4 C14 120.8(7)
C36 C5 O4 109.9(6)
C36 C5 C27 113.4(8)
O4 C5 C27 108.7(6)
C36 C5 C30 112.2(7)
O4 C5 C30 101.5(6)
C27 C5 C30 110.5(7)
C28 C7 C22 118.8(7)
C20 C8 C15 117.0(8)
C20 C8 C3 122.8(7)
C15 C8 C3 120.1(7)
O6 C9 C31 110.0(5)
O6 C9 C12 108.8(6)
C31 C9 C12 109.5(7)
O6 C9 C11 108.6(6)
C31 C9 C11 111.7(6)
C12 C9 C11 108.2(6)
C51 C10 C55 112.3(9)
C51 C10 C49 111.8(9)
C55 C10 C49 111.2(8)
C51 C10 S2 103.6(6)
C55 C10 S2 109.9(6)
C49 C10 S2 107.6(6)
N2 C11 C1 111.3(6)
N2 C11 C9 109.4(5)
C1 C11 C9 112.9(6)
O7 C12 O8 126.2(8)
O7 C12 C9 124.0(8)
O8 C12 C9 109.8(7)
C42 C13 C15 118.3(8)
O2 C14 C4 109.9(6)
O2 C14 C2 109.6(6)
C4 C14 C2 109.1(6)
O2 C14 C3 107.3(6)
C4 C14 C3 110.9(6)
C2 C14 C3 110.0(6)
C8 C15 C13 123.0(8)
C31 C16 C23 122.1(8)
C25 C18 C1 120.7(7)
O8 C19 C40 102.1(7)
O8 C19 C38 112.5(6)
C40 C19 C38 110.3(6)
O8 C19 C48 108.4(5)
C40 C19 C48 112.1(8)
C38 C19 C48 111.2(7)
C8 C20 C33 121.2(9)
C39 C21 C4 123.5(8)
C25 C22 C7 120.7(8)
C45 C23 C16 121.1(9)
C22 C25 C18 119.9(8)
C56 C26 C53 112.9(8)
C56 C26 C57 112.1(8)
C53 C26 C57 108.1(8)
C56 C26 S1 109.4(6)
C53 C26 S1 111.8(5)
C57 C26 S1 102.1(6)
C7 C28 C1 122.9(8)
C16 C31 C44 116.2(8)
C16 C31 C9 124.4(7)
C44 C31 C9 119.3(7)
C39 C32 C34 119.2(9)
C42 C33 C20 119.8(9)
C32 C34 C6 121.0(8)
C44 C35 C45 120.6(9)
C47 C37 C17 108.7(8)
C47 C37 C43 107.5(8)
C17 C37 C43 108.5(6)
C47 C37 Si1 111.8(5)
C17 C37 Si1 108.9(6)
C43 C37 Si1 111.4(6)
C21 C39 C32 119.6(9)
C13 C42 C33 120.7(10)
C35 C44 C31 121.9(9)
C23 C45 C35 118.1(9)
C54 C50 C52 112.8(13)
C54 C50 C58 117.0(11)
C52 C50 C58 102.3(12)
C54 C50 Si2 110.1(9)
C52 C50 Si2 106.2(8)
C58 C50 Si2 107.6(10)
C3 N1 S1 114.3(5)
C11 N2 S2 113.2(4)
C14 O2 Si1 139.1(4)
C2 O4 C5 121.2(6)
C9 O6 Si2 135.8(5)
C12 O8 C19 121.1(6)
O1 S1 N1 110.0(4)
O1 S1 C26 105.2(4)
N1 S1 C26 97.1(4)
O5 S2 N2 110.0(4)
O5 S2 C10 105.4(4)
N2 S2 C10 99.0(3)
O2 Si1 C29 112.8(3)
O2 Si1 C24 112.6(3)
C29 Si1 C24 111.9(4)
O2 Si1 C37 103.1(3)
C29 Si1 C37 109.1(4)
C24 Si1 C37 106.8(4)
O6 Si2 C50 107.9(5)
O6 Si2 C46 112.9(5)
C50 Si2 C46 109.2(5)
O6 Si2 C41 109.9(4)
C50 Si2 C41 104.5(6)
C46 Si2 C41 112.0(6)

loop_
_geom_bond_atom_site_label_1
_geom_bond_atom_site_label_2
_geom_bond_distance
C6 C34 1.393(10)
C6 C4 1.398(9)
C1 C28 1.377(9)
C1 C18 1.423(11)
C1 C11 1.488(10)
C2 O3 1.204(9)
C2 O4 1.330(9)
C2 C14 1.535(10)
C3 N1 1.480(9)
C3 C8 1.509(10)
C3 C14 1.561(10)
C4 C21 1.372(11)
C4 C14 1.502(10)
C5 C36 1.478(10)
C5 O4 1.490(9)
C5 C27 1.502(10)
C5 C30 1.533(11)
C7 C28 1.377(10)
C7 C22 1.386(11)
C8 C20 1.368(10)
C8 C15 1.382(10)
C9 O6 1.408(9)
C9 C31 1.541(10)
C9 C12 1.555(11)
C9 C11 1.565(10)
C10 C51 1.493(12)
C10 C55 1.499(12)
C10 C49 1.512(12)
C10 S2 1.852(8)
C11 N2 1.472(9)
C12 O7 1.191(10)
C12 O8 1.345(9)
C13 C42 1.362(12)
C13 C15 1.395(10)
C14 O2 1.426(8)
C16 C31 1.367(10)
C16 C23 1.372(11)
C17 C37 1.540(11)
C18 C25 1.380(11)
C19 O8 1.480(8)
C19 C40 1.493(11)
C19 C38 1.517(11)
C19 C48 1.534(11)
C20 C33 1.402(12)
C21 C39 1.361(11)
C22 C25 1.375(10)
C23 C45 1.361(11)
C24 Si1 1.860(9)
C26 C56 1.487(12)
C26 C53 1.498(11)
C26 C57 1.544(13)
C26 S1 1.814(8)
C29 Si1 1.851(8)
C31 C44 1.392(10)
C32 C39 1.366(11)
C32 C34 1.374(12)
C33 C42 1.369(13)
C35 C44 1.364(12)
C35 C45 1.374(13)
C37 C47 1.519(12)
C37 C43 1.557(11)
C37 Si1 1.890(8)
C41 Si2 2.006(10)
C46 Si2 1.853(10)
C50 C54 1.507(16)
C50 C52 1.592(16)
C50 C58 1.621(17)
C50 Si2 1.761(12)
N1 S1 1.654(6)
N2 S2 1.665(6)
O1 S1 1.475(6)
O2 Si1 1.657(5)
O5 S2 1.481(7)
O6 Si2 1.649(6)
